data_1513410
loop_
_publ_author_name
'Narbonne, Vanessa'
'Retailleau, Pascal'
'Maestri, Giovanni'
'Malacria, Max'

_publ_section_title
;
 Diastereoselective Synthesis of Dibenzoazepines through Chelation on
 Palladium(IV) Intermediates.
;
_journal_issue 2
_journal_name_full 'Organic letters'
_journal_page_first 628
_journal_page_last 631
_journal_paper_doi 10.1021/ol403525c
_journal_volume 16
_journal_year 2014
_chemical_formula_moiety 'C21 H17 N'
_chemical_formula_sum 'C21 H17 N'
_chemical_formula_weight 283.36
_chemical_name_systematic
;
 8-methyl-5-phenyl-5H-dibenzo[c,e]azepine
;
_space_group_crystal_system monoclinic
_space_group_IT_number 9
_space_group_name_Hall 'C -2yc'
_space_group_name_H-M_alt 'C 1 c 1'
_symmetry_space_group_name_Hall 'C -2yc'
_symmetry_space_group_name_H-M 'C 1 c 1'
_atom_sites_solution_hydrogens difmap
_atom_sites_solution_primary direct
_atom_sites_solution_secondary difmap
_audit_creation_method SHELXL-2012
_cell_angle_alpha 90
_cell_angle_beta 97.477(5)
_cell_angle_gamma 90
_cell_formula_units_Z 4
_cell_length_a 7.507(3)
_cell_length_b 27.831(5)
_cell_length_c 7.592(3)
_cell_measurement_reflns_used 1449
_cell_measurement_temperature 293(2)
_cell_measurement_theta_max 25.350
_cell_measurement_theta_min 0.407
_cell_volume 1572.7(9)
_computing_cell_refinement 'CrystalClear-SM Expert 2.0 r4 (Rigaku, 2009)'
_computing_data_collection 'CrystalClear-SM Expert 2.0 r4 (Rigaku, 2009)'
_computing_data_reduction 'CrystalClear-SM Expert 2.0 r4 (Rigaku, 2009)'
_computing_molecular_graphics 'PLATON (Spek, 2003)'
_computing_publication_material 'SHELXL97 (Sheldrick, 2008)'
_computing_structure_refinement 'SHELXL-2012 (Sheldrick, 2012); CRYSTALBUILDER (Welter, 2006)'
_computing_structure_solution 'SIR97 (Altomare et al, 1999)'
_diffrn_ambient_temperature 293(2)
_diffrn_detector_area_resol_mean 9
_diffrn_measured_fraction_theta_full 0.978
_diffrn_measured_fraction_theta_max 0.979
_diffrn_measurement_device_type 'Nonius kappa-CCD diffractometer'
_diffrn_measurement_method 'phi and omega scans'
_diffrn_radiation_monochromator graphite
_diffrn_radiation_type MoK\a
_diffrn_radiation_wavelength 0.71070
_diffrn_reflns_av_R_equivalents 0.0174
_diffrn_reflns_av_unetI/netI 0.0263
_diffrn_reflns_Laue_measured_fraction_full 0.978
_diffrn_reflns_Laue_measured_fraction_max 0.979
_diffrn_reflns_limit_h_max 9
_diffrn_reflns_limit_h_min -9
_diffrn_reflns_limit_k_max 32
_diffrn_reflns_limit_k_min -33
_diffrn_reflns_limit_l_max 9
_diffrn_reflns_limit_l_min -9
_diffrn_reflns_number 11256
_diffrn_reflns_point_group_measured_fraction_full 0.924
_diffrn_reflns_point_group_measured_fraction_max 0.921
_diffrn_reflns_theta_full 25.240
_diffrn_reflns_theta_max 25.400
_diffrn_reflns_theta_min 3.509
_diffrn_source 'fine-focus sealed tube'
_diffrn_source_type 'Nonius Kappa CCD'
_diffrn_standards_number 0
_exptl_absorpt_coefficient_mu 0.069
_exptl_absorpt_correction_T_max 0.98
_exptl_absorpt_correction_T_min 0.81
_exptl_absorpt_correction_type multi-scan
_exptl_absorpt_process_details 'Scalepack (Otwinowski & Minor, 1997)'
_exptl_crystal_colour colourless
_exptl_crystal_density_diffrn 1.197
_exptl_crystal_description cobbledstone
_exptl_crystal_F_000 600
_exptl_crystal_recrystallization_method 'Slow evaporation from a mixture of ethanol/dichloromethane solvent'
_exptl_crystal_size_max 0.480
_exptl_crystal_size_mid 0.390
_exptl_crystal_size_min 0.170
_refine_diff_density_max 0.390
_refine_diff_density_min -0.186
_refine_diff_density_rms 0.053
_refine_ls_abs_structure_details
;
 Flack x determined using 1077 quotients [(I+)-(I-)]/[(I+)+(I-)]
 (Parsons and Flack (2004), Acta Cryst. A60, s61).
 Not reliable for absolute structure determination in the case of 
 a noncentrosymetric crystal structure.
;
_refine_ls_abs_structure_Flack 0.1(10)
_refine_ls_extinction_coef 0.14(3)
_refine_ls_extinction_expression Fc^*^=kFc[1+0.001xFc^2^\l^3^/sin(2\q)]^-1/4^
_refine_ls_extinction_method SHELXL
_refine_ls_goodness_of_fit_ref 1.089
_refine_ls_hydrogen_treatment constr
_refine_ls_matrix_type full
_refine_ls_number_parameters 201
_refine_ls_number_reflns 2664
_refine_ls_number_restraints 2
_refine_ls_restrained_S_all 1.089
_refine_ls_R_factor_all 0.0712
_refine_ls_R_factor_gt 0.0661
_refine_ls_shift/su_max 0.000
_refine_ls_shift/su_mean 0.000
_refine_ls_structure_factor_coef Fsqd
_refine_ls_weighting_details
;
 w=1/[\s^2^(Fo^2^)+(0.1121P)^2^+0.5419P]
 where P=(Fo^2^+2Fc^2^)/3
;
_refine_ls_weighting_scheme calc
_refine_ls_wR_factor_gt 0.1684
_refine_ls_wR_factor_ref 0.1759
_reflns_Friedel_coverage 0.873
_reflns_Friedel_fraction_full 0.870
_reflns_Friedel_fraction_max 0.864
_reflns_number_gt 2460
_reflns_number_total 2670
_reflns_threshold_expression 'I > 2\s(I)'
_cod_data_source_file ol403525c_si_001.cif
_cod_data_source_block compound_2m
_cod_database_code 1513410
_shelx_space_group_comment
;
The symmetry employed for this shelxl refinement is uniquely defined
by the following loop, which should always be used as a source of
symmetry information in preference to the above space-group names.
They are only intended as comments.
;
_shelx_estimated_absorpt_t_min 0.993
_shelx_estimated_absorpt_t_max 0.993
_shelxl_version_number 2012-9

loop_
_space_group_symop_operation_xyz
'x, y, z'
'x, -y, z+1/2'
'x+1/2, y+1/2, z'
'x+1/2, -y+1/2, z+1/2'

loop_
_atom_site_label
_atom_site_type_symbol
_atom_site_fract_x
_atom_site_fract_y
_atom_site_fract_z
_atom_site_U_iso_or_equiv
_atom_site_adp_type
_atom_site_occupancy
_atom_site_site_symmetry_order
_atom_site_calc_flag
_atom_site_refinement_flags_posn
_atom_site_refinement_flags_adp
N1 N 1.1230(4) 0.84483(12) 0.8898(5) 0.0580(9) Uani 1 1 d . .
C1 C 0.5653(6) 0.79705(18) 0.9372(7) 0.0718(12) Uani 1 1 d . .
H1 H 0.4629 0.8160 0.9328 0.086 Uiso 1 1 calc R U
C2 C 0.5500(8) 0.7476(2) 0.9361(8) 0.0862(16) Uani 1 1 d . .
H2 H 0.4368 0.7337 0.9300 0.103 Uiso 1 1 calc R U
C3 C 0.6969(8) 0.71914(19) 0.9436(8) 0.0838(16) Uani 1 1 d . .
H3 H 0.6824 0.6859 0.9426 0.101 Uiso 1 1 calc R U
C4 C 0.8661(7) 0.73799(16) 0.9527(7) 0.0680(12) Uani 1 1 d . .
C5 C 1.0671(6) 0.80917(14) 0.9715(6) 0.0599(10) Uani 1 1 d . .
H5 H 1.1523 0.7942 1.0533 0.072 Uiso 1 1 calc R U
C6 C 0.7345(6) 0.81867(14) 0.9450(5) 0.0552(9) Uani 1 1 d . .
C7 C 0.9911(5) 0.86724(12) 0.7541(5) 0.0488(8) Uani 1 1 d . .
H7 H 0.9209 0.8416 0.6892 0.059 Uiso 1 1 calc R U
C8 C 0.8672(6) 0.94691(14) 0.8528(5) 0.0572(9) Uani 1 1 d . .
H8 H 0.9462 0.9633 0.7896 0.069 Uiso 1 1 calc R U
C9 C 0.7525(6) 0.97246(15) 0.9474(6) 0.0662(11) Uani 1 1 d . .
H9 H 0.7538 1.0059 0.9472 0.079 Uiso 1 1 calc R U
C10 C 0.6376(7) 0.94816(17) 1.0409(7) 0.0725(12) Uani 1 1 d . .
H10 H 0.5613 0.9652 1.1052 0.087 Uiso 1 1 calc R U
C11 C 0.6332(6) 0.89903(16) 1.0410(6) 0.0635(11) Uani 1 1 d . .
H11 H 0.5533 0.8833 1.1051 0.076 Uiso 1 1 calc R U
C12 C 1.0850(5) 0.89521(12) 0.6234(6) 0.0530(9) Uani 1 1 d . .
C13 C 0.9999(7) 0.90295(17) 0.4532(6) 0.0670(11) Uani 1 1 d . .
H13 H 0.8843 0.8912 0.4206 0.080 Uiso 1 1 calc R U
C14 C 1.0849(10) 0.9279(2) 0.3312(7) 0.0910(17) Uani 1 1 d . .
H14 H 1.0256 0.9332 0.2175 0.109 Uiso 1 1 calc R U
C15 C 1.2534(10) 0.9449(2) 0.3755(9) 0.097(2) Uani 1 1 d . .
H15 H 1.3097 0.9617 0.2924 0.117 Uiso 1 1 calc R U
C16 C 1.3423(9) 0.9372(2) 0.5447(9) 0.0939(18) Uani 1 1 d . .
H16 H 1.4590 0.9484 0.5747 0.113 Uiso 1 1 calc R U
C17 C 1.2573(7) 0.91269(18) 0.6696(7) 0.0726(12) Uani 1 1 d . .
H17 H 1.3160 0.9080 0.7840 0.087 Uiso 1 1 calc R U
C18 C 1.0286(9) 0.70556(19) 0.9577(9) 0.0894(17) Uani 1 1 d . .
H18A H 0.9911 0.6726 0.9602 0.134 Uiso 1 1 calc R U
H18B H 1.1111 0.7124 1.0622 0.134 Uiso 1 1 calc R U
H18C H 1.0864 0.7111 0.8540 0.134 Uiso 1 1 calc R U
C4A C 0.8863(6) 0.78864(14) 0.9539(6) 0.0567(10) Uani 1 1 d . .
C7A C 0.8650(5) 0.89696(12) 0.8514(5) 0.0485(8) Uani 1 1 d . .
C11A C 0.7466(5) 0.87195(13) 0.9468(5) 0.0501(8) Uani 1 1 d . .

loop_
_atom_site_aniso_label
_atom_site_aniso_U_11
_atom_site_aniso_U_22
_atom_site_aniso_U_33
_atom_site_aniso_U_23
_atom_site_aniso_U_13
_atom_site_aniso_U_12
N1 0.0488(17) 0.0612(19) 0.0636(19) 0.0087(15) 0.0058(14) 0.0021(13)
C1 0.061(2) 0.080(3) 0.075(3) 0.007(2) 0.011(2) -0.016(2)
C2 0.083(3) 0.084(3) 0.093(4) 0.008(3) 0.017(3) -0.031(3)
C3 0.102(4) 0.065(3) 0.088(3) 0.007(3) 0.026(3) -0.023(3)
C4 0.081(3) 0.059(2) 0.067(2) 0.0152(19) 0.018(2) 0.000(2)
C5 0.056(2) 0.061(2) 0.061(2) 0.0114(19) 0.0055(17) 0.0077(18)
C6 0.057(2) 0.058(2) 0.0496(18) 0.0026(18) 0.0062(15) -0.0013(18)
C7 0.0473(18) 0.0489(18) 0.0502(19) -0.0010(15) 0.0065(14) -0.0017(16)
C8 0.063(2) 0.056(2) 0.054(2) -0.0001(17) 0.0102(16) 0.0010(18)
C9 0.076(3) 0.053(2) 0.071(2) -0.0037(19) 0.015(2) 0.0097(19)
C10 0.074(3) 0.073(3) 0.074(3) -0.008(2) 0.020(2) 0.017(2)
C11 0.057(2) 0.073(3) 0.062(2) -0.001(2) 0.0154(18) 0.0028(19)
C12 0.055(2) 0.0466(18) 0.059(2) -0.0034(15) 0.0146(16) -0.0005(15)
C13 0.069(3) 0.071(3) 0.061(2) 0.0074(19) 0.0113(19) 0.0077(19)
C14 0.116(5) 0.098(4) 0.064(3) 0.023(3) 0.028(3) 0.022(4)
C15 0.119(5) 0.083(4) 0.103(5) 0.028(3) 0.062(4) 0.012(3)
C16 0.096(4) 0.087(3) 0.107(4) 0.013(3) 0.041(3) -0.027(3)
C17 0.069(3) 0.074(3) 0.076(3) 0.005(2) 0.010(2) -0.014(2)
C18 0.111(5) 0.061(2) 0.099(4) 0.017(3) 0.027(3) 0.017(3)
C4A 0.060(2) 0.057(2) 0.053(2) 0.0083(17) 0.0076(16) 0.0013(17)
C7A 0.0443(16) 0.055(2) 0.0456(18) 0.0006(15) 0.0035(13) 0.0022(15)
C11A 0.0423(16) 0.058(2) 0.0498(18) 0.0011(17) 0.0048(13) 0.0009(15)

loop_
_atom_type_symbol
_atom_type_description
_atom_type_scat_dispersion_real
_atom_type_scat_dispersion_imag
_atom_type_scat_source
C C 0.0033 0.0016 'International Tables Vol C Tables 4.2.6.8 and 6.1.1.4'
H H 0.0000 0.0000 'International Tables Vol C Tables 4.2.6.8 and 6.1.1.4'
N N 0.0061 0.0033 'International Tables Vol C Tables 4.2.6.8 and 6.1.1.4'

loop_
_geom_angle_atom_site_label_1
_geom_angle_atom_site_label_2
_geom_angle_atom_site_label_3
_geom_angle
C5 N1 C7 116.0(3)
C2 C1 C6 120.2(5)
C2 C1 H1 119.9
C6 C1 H1 119.9
C3 C2 C1 121.1(5)
C3 C2 H2 119.4
C1 C2 H2 119.4
C2 C3 C4 121.6(5)
C2 C3 H3 119.2
C4 C3 H3 119.2
C3 C4 C4A 118.7(5)
C3 C4 C18 120.8(5)
C4A C4 C18 120.5(4)
N1 C5 C4A 128.5(4)
N1 C5 H5 115.8
C4A C5 H5 115.8
C1 C6 C4A 118.1(4)
C1 C6 C11A 118.9(4)
C4A C6 C11A 122.9(3)
N1 C7 C12 110.5(3)
N1 C7 C7A 107.2(3)
C12 C7 C7A 114.4(3)
N1 C7 H7 108.2
C12 C7 H7 108.2
C7A C7 H7 108.2
C9 C8 C7A 120.6(4)
C9 C8 H8 119.7
C7A C8 H8 119.7
C10 C9 C8 119.5(4)
C10 C9 H9 120.3
C8 C9 H9 120.3
C9 C10 C11 120.8(4)
C9 C10 H10 119.6
C11 C10 H10 119.6
C10 C11 C11A 121.4(4)
C10 C11 H11 119.3
C11A C11 H11 119.3
C13 C12 C17 119.0(4)
C13 C12 C7 119.8(4)
C17 C12 C7 121.1(4)
C14 C13 C12 120.6(5)
C14 C13 H13 119.7
C12 C13 H13 119.7
C15 C14 C13 120.6(5)
C15 C14 H14 119.7
C13 C14 H14 119.7
C14 C15 C16 120.0(5)
C14 C15 H15 120.0
C16 C15 H15 120.0
C15 C16 C17 120.0(6)
C15 C16 H16 120.0
C17 C16 H16 120.0
C12 C17 C16 119.8(5)
C12 C17 H17 120.1
C16 C17 H17 120.1
C4 C18 H18A 109.5
C4 C18 H18B 109.5
H18A C18 H18B 109.5
C4 C18 H18C 109.5
H18A C18 H18C 109.5
H18B C18 H18C 109.5
C6 C4A C4 120.3(4)
C6 C4A C5 120.6(3)
C4 C4A C5 119.1(4)
C8 C7A C11A 120.0(3)
C8 C7A C7 122.7(3)
C11A C7A C7 117.3(3)
C11 C11A C7A 117.7(3)
C11 C11A C6 120.1(3)
C7A C11A C6 122.2(3)

loop_
_geom_bond_atom_site_label_1
_geom_bond_atom_site_label_2
_geom_bond_distance
N1 C5 1.270(5)
N1 C7 1.472(5)
C1 C2 1.380(7)
C1 C6 1.400(6)
C1 H1 0.9300
C2 C3 1.353(8)
C2 H2 0.9300
C3 C4 1.368(8)
C3 H3 0.9300
C4 C4A 1.418(6)
C4 C18 1.514(7)
C5 C4A 1.463(6)
C5 H5 0.9300
C6 C4A 1.408(6)
C6 C11A 1.486(5)
C7 C12 1.506(5)
C7 C7A 1.519(5)
C7 H7 0.9800
C8 C9 1.387(6)
C8 C7A 1.390(5)
C8 H8 0.9300
C9 C10 1.366(7)
C9 H9 0.9300
C10 C11 1.368(7)
C10 H10 0.9300
C11 C11A 1.401(6)
C11 H11 0.9300
C12 C13 1.382(7)
C12 C17 1.384(6)
C13 C14 1.379(7)
C13 H13 0.9300
C14 C15 1.351(10)
C14 H14 0.9300
C15 C16 1.385(10)
C15 H15 0.9300
C16 C17 1.389(7)
C16 H16 0.9300
C17 H17 0.9300
C18 H18A 0.9600
C18 H18B 0.9600
C18 H18C 0.9600
C7A C11A 1.403(5)

loop_
_geom_torsion_atom_site_label_1
_geom_torsion_atom_site_label_2
_geom_torsion_atom_site_label_3
_geom_torsion_atom_site_label_4
_geom_torsion
C6 C1 C2 C3 0.5(8)
C1 C2 C3 C4 0.0(9)
C2 C3 C4 C4A -0.1(8)
C2 C3 C4 C18 -178.9(5)
C7 N1 C5 C4A -2.9(6)
C2 C1 C6 C4A -0.9(7)
C2 C1 C6 C11A -179.8(4)
C5 N1 C7 C12 -158.7(4)
C5 N1 C7 C7A 76.0(4)
C7A C8 C9 C10 0.5(7)
C8 C9 C10 C11 -0.5(8)
C9 C10 C11 C11A 0.4(7)
N1 C7 C12 C13 154.5(3)
C7A C7 C12 C13 -84.4(4)
N1 C7 C12 C17 -24.2(5)
C7A C7 C12 C17 96.8(5)
C17 C12 C13 C14 -0.4(7)
C7 C12 C13 C14 -179.2(4)
C12 C13 C14 C15 0.7(8)
C13 C14 C15 C16 0.0(9)
C14 C15 C16 C17 -0.9(10)
C13 C12 C17 C16 -0.6(7)
C7 C12 C17 C16 178.2(5)
C15 C16 C17 C12 1.2(9)
C1 C6 C4A C4 0.8(6)
C11A C6 C4A C4 179.6(4)
C1 C6 C4A C5 -176.8(4)
C11A C6 C4A C5 2.0(6)
C3 C4 C4A C6 -0.3(7)
C18 C4 C4A C6 178.5(5)
C3 C4 C4A C5 177.3(5)
C18 C4 C4A C5 -3.9(6)
N1 C5 C4A C6 -43.8(7)
N1 C5 C4A C4 138.6(5)
C9 C8 C7A C11A -0.2(6)
C9 C8 C7A C7 -178.3(4)
N1 C7 C7A C8 108.4(4)
C12 C7 C7A C8 -14.5(5)
N1 C7 C7A C11A -69.8(4)
C12 C7 C7A C11A 167.3(3)
C10 C11 C11A C7A -0.2(6)
C10 C11 C11A C6 -178.0(4)
C8 C7A C11A C11 0.1(5)
C7 C7A C11A C11 178.3(3)
C8 C7A C11A C6 177.9(3)
C7 C7A C11A C6 -3.9(5)
C1 C6 C11A C11 37.9(5)
C4A C6 C11A C11 -141.0(4)
C1 C6 C11A C7A -139.9(4)
C4A C6 C11A C7A 41.3(5)
